data_1568599
loop_
_publ_author_name
'Ershov, Ivan S.'
'Esikov, Kirill A.'
'Nesterova, Olga M.'
'Skryl&#x2019;nikova, Mariya A.'
'Khramchikhin, Andrey V.'
'Shmaneva, Nadezda T.'
'Chernov, Ivan S.'
'Chernova, Ekaterina N.'
'Puzyk, Aleksandra M.'
'Sivtsov, Eugene V.'
'Pavlyukova, Yuliya N.'
'Trifonov, Rostislav E.'
'Ostrovskii, Vladimir A.'

_publ_section_title
;
 3-(5-Phenyl-2H-tetrazol-2-yl)pyridine
;
_journal_issue 1
_journal_name_full Molbank
_journal_page_first M1598
_journal_paper_doi 10.3390/M1598
_journal_volume 2023
_journal_year 2023
_chemical_formula_moiety 'C12 H9 N5'
_chemical_formula_sum 'C12 H9 N5'
_chemical_formula_weight 223.24
_space_group_crystal_system monoclinic
_space_group_IT_number 15
_space_group_name_Hall '-I 2ya'
_space_group_name_H-M_alt 'I 1 2/a 1'
_atom_sites_solution_hydrogens geom
_atom_sites_solution_primary dual
_audit_creation_date 2023-01-20
_audit_creation_method
;
Olex2 1.5
(compiled 2022.04.07 svn.rca3783a0 for OlexSys, GUI svn.r6498)
;
_cell_angle_alpha 90
_cell_angle_beta 107.329(5)
_cell_angle_gamma 90
_cell_formula_units_Z 8
_cell_length_a 20.8450(9)
_cell_length_b 4.6353(2)
_cell_length_c 22.7163(11)
_cell_measurement_reflns_used 4230
_cell_measurement_temperature 100(2)
_cell_measurement_theta_max 68.5830
_cell_measurement_theta_min 4.4290
_cell_volume 2095.29(17)
_computing_cell_refinement 'CrysAlisPro 1.171.41.115a (Rigaku OD, 2021)'
_computing_data_collection 'CrysAlisPro 1.171.41.115a (Rigaku OD, 2021)'
_computing_data_reduction 'CrysAlisPro 1.171.41.115a (Rigaku OD, 2021)'
_computing_molecular_graphics 'Olex2 1.5 (Dolomanov et al., 2009)'
_computing_publication_material 'Olex2 1.5 (Dolomanov et al., 2009)'
_computing_structure_refinement 'SHELXL 2018/3 (Sheldrick, 2015)'
_computing_structure_solution 'SHELXT 2018/2 (Sheldrick, 2018)'
_diffrn_ambient_environment N~2~
_diffrn_ambient_temperature 100(2)
_diffrn_detector 'Hybrid Pixel Array Detector'
_diffrn_detector_area_resol_mean 10.0000
_diffrn_detector_type HyPix3000
_diffrn_measured_fraction_theta_full 1.000
_diffrn_measured_fraction_theta_max 0.995
_diffrn_measurement_details
;
List of Runs (angles in degrees, time in seconds):

  # Type    Start    End  Width  t~exp~   \w     \q     \k     \f   Frames
--------------------------------------------------------------------------
  1  \w    -99.00 -72.00   0.50    4.05    --  -35.49 157.00  54.00   54
  2  \w    -82.00 -30.00   0.50    4.05    --  -35.49 119.00-100.00  104
  3  \w    -97.00 -70.00   0.50    4.05    --  -35.49-157.00  18.00   54
  4  \w     28.00  73.00   0.50    4.05    --   35.49-119.00 173.00   90
  5  \w     57.00  82.00   0.50    4.05    --   35.49 157.00  54.00   50
  6  \w     82.00 107.00   0.50   16.22    --  100.00 157.00  54.00   50
  7  \w     50.00  91.00   0.50   16.22    --  100.00-119.00 173.00   82
  8  \w     57.00  83.00   0.50   16.22    --  100.00-157.00  18.00   52
  9  \w     94.00 119.00   0.50   16.22    --  100.00 119.00-100.00   50
 10  \w    -39.00 -10.00   0.50    4.05    --  -35.49 -65.00  30.00   58
 11  \w    -97.00 -67.00   0.50    4.05    --  -35.49 -65.00  30.00   60
 12  \w     19.00  62.00   0.50    4.05    --   35.49  32.00 120.00   86
 13  \w     13.00  50.00   0.50    4.05    --   35.49  54.00  30.00   74
 14  \w     37.00 104.00   0.50    4.05    --   35.49  43.00   0.00  134
 15  \w     72.00  97.00   0.50    4.05    --   35.49  43.00 -60.00   50
 16  \w    -12.00  17.00   0.50    4.05    --   35.49-104.00  30.00   58
 17  \w    -37.00  60.00   0.50    4.05    --   35.49 -21.00-120.00  194
 18  \w    -34.00  -9.00   0.50    4.05    --   35.49 -77.00  90.00   50
 19  \w     20.00  81.00   0.50    4.05    --   35.49  43.00-120.00  122
 20  \w     81.00 106.00   0.50    4.05    --   35.49  32.00 120.00   50
 21  \w     65.00 102.00   0.50    4.05    --   35.49  54.00  30.00   74
 22  \w     40.00  74.00   0.50    4.05    --   35.49-138.00 150.00   68
 23  \w     47.00  72.00   0.50    4.05    --   35.49-104.00  30.00   50
 24  \w     -2.00  23.00   0.50    4.05    --   35.49 -77.00  90.00   50
 25  \w    132.00 157.00   0.50   16.22    --  100.00  91.00 120.00   50
 26  \w     85.00 123.00   0.50   16.22    --  100.00  91.00 120.00   76
 27  \w     35.00  60.00   0.50   16.22    --  100.00-149.00-180.00   50
 28  \w    131.00 157.00   0.50   16.22    --  100.00   7.00  90.00   52
 29  \w     25.00  96.00   0.50   16.22    --  100.00   7.00  90.00  142
 30  \w     81.00 139.00   0.50   16.22    --  100.00   0.00 -90.00  116
 31  \w     37.00 124.00   0.50   16.22    --  100.00 -61.00-180.00  174
 32  \w     83.00 144.00   0.50   16.22    --  100.00 107.00  60.00  122
 33  \w     34.00 117.00   0.50   16.22    --  100.00 -45.00 -30.00  166
 34  \w     90.00 115.00   0.50   16.22    --  100.00  45.00 -90.00   50
 35  \w     97.00 126.00   0.50   16.22    --  100.00  91.00 -90.00   58
 36  \w     37.00  62.00   0.50   16.22    --  100.00-149.00 120.00   50
 37  \w     82.00 129.00   0.50   16.22    --  100.00-149.00 120.00   94
 38  \w     83.00 157.00   0.50   16.22    --  100.00 107.00  90.00  148
 39  \w    102.00 129.00   0.50   16.22    --  100.00 107.00-180.00   54
 40  \w     95.00 122.00   0.50   16.22    --  100.00 -86.00 150.00   54
 41  \w     87.00 130.00   0.50   16.22    --  100.00 -86.00 -90.00   86
 42  \w     28.00  55.00   0.50   16.22    --  100.00 -86.00 -90.00   54
 43  \w     88.00 113.00   0.50   16.22    --  100.00 107.00 -30.00   50
 44  \w     51.00  81.00   0.50   16.22    --  100.00 -86.00 150.00   60
 45  \w     66.00  91.00   0.50   16.22    --  100.00-149.00-180.00   50
 46  \w     54.00 104.00   0.50   16.22    --  100.00-107.00   0.00  100
 47  \w     81.00 106.00   0.50   16.22    --  100.00-107.00 120.00   50
 48  \w     25.00  64.00   0.50   16.22    --  100.00   0.00 -90.00   78
 49  \w     34.00  75.00   0.50   16.22    --  100.00 -69.00 -30.00   82
 50  \w    106.00 135.00   0.50   16.22    --  100.00 157.00  54.00   58
 51  \w    -58.00 -20.00   0.50    4.05    --  -35.49  54.00  90.00   76
 52  \w    -19.00  12.00   0.50    4.05    --  -35.49 104.00 120.00   62
 53  \w     -9.00  35.00   0.50    4.05    --   35.49 -43.00-150.00   88
 54  \w     30.00  65.00   0.50    4.05    --   35.49 -77.00-180.00   70
 55  \w    -21.00  13.00   0.50    4.05    --   35.49 -77.00-180.00   68
 56  \w     31.00  58.00   0.50    4.05    --   35.49-138.00  90.00   54
 57  \w     13.00  50.00   0.50    4.05    --   35.49  54.00 120.00   74
 58  \w     61.00  94.00   0.50    4.05    --   35.49  54.00 120.00   66
 59  \w     -8.00  63.00   0.50    4.05    --   35.49 -77.00-120.00  142
 60  \w     93.00 144.00   0.50   16.22    --  100.00  53.00  60.00  102
 61  \w     23.00  50.00   0.50   16.22    --  100.00 -91.00 -60.00   54
 62  \w    104.00 131.00   0.50   16.22    --  100.00  37.00-180.00   54
 63  \w     24.00  51.00   0.50   16.22    --  100.00 -15.00-120.00   54
 64  \w     29.00  65.00   0.50   16.22    --  100.00-107.00 -90.00   72
 65  \w     74.00 102.00   0.50   16.22    --  100.00-107.00-150.00   56
 66  \w     91.00 118.00   0.50   16.22    --  100.00-149.00 150.00   54
 67  \w     43.00  86.00   0.50   16.22    --  100.00-149.00 150.00   86
 68  \w     60.00 117.00   0.50   16.22    --  100.00 -37.00  30.00  114
 69  \w     50.00  81.00   0.50   16.22    --  100.00 -61.00 -90.00   62
 70  \w     76.00 136.00   0.50   16.22    --  100.00  61.00 120.00  120
 71  \w     51.00 103.00   0.50   16.22    --  100.00 -91.00  30.00  104
 72  \w     58.00  90.00   0.50   16.22    --  100.00 -37.00 -90.00   64
 73  \w     58.00  95.00   0.50   16.22    --  100.00 -53.00 120.00   74
;
_diffrn_measurement_device 'four-circle diffractometer'
_diffrn_measurement_device_type 'SuperNova, Single source at offset/far, HyPix3000'
_diffrn_measurement_method '\w scans'
_diffrn_orient_matrix_type 'CrysAlisPro convention (1999,Acta A55,543-557)'
_diffrn_orient_matrix_UB_11 -0.0614477000
_diffrn_orient_matrix_UB_12 0.0412010000
_diffrn_orient_matrix_UB_13 -0.0571410000
_diffrn_orient_matrix_UB_21 0.0467475000
_diffrn_orient_matrix_UB_22 0.0135872000
_diffrn_orient_matrix_UB_23 -0.0412186000
_diffrn_orient_matrix_UB_31 -0.0057829000
_diffrn_orient_matrix_UB_32 -0.3295406000
_diffrn_orient_matrix_UB_33 -0.0089653000
_diffrn_radiation_monochromator mirror
_diffrn_radiation_probe x-ray
_diffrn_radiation_type 'Cu K\a'
_diffrn_radiation_wavelength 1.54184
_diffrn_reflns_av_R_equivalents 0.0263
_diffrn_reflns_av_unetI/netI 0.0262
_diffrn_reflns_Laue_measured_fraction_full 1.000
_diffrn_reflns_Laue_measured_fraction_max 0.995
_diffrn_reflns_limit_h_max 25
_diffrn_reflns_limit_h_min -25
_diffrn_reflns_limit_k_max 3
_diffrn_reflns_limit_k_min -5
_diffrn_reflns_limit_l_max 27
_diffrn_reflns_limit_l_min -27
_diffrn_reflns_number 7480
_diffrn_reflns_point_group_measured_fraction_full 1.000
_diffrn_reflns_point_group_measured_fraction_max 0.995
_diffrn_reflns_theta_full 67.684
_diffrn_reflns_theta_max 69.185
_diffrn_reflns_theta_min 4.077
_diffrn_source 'micro-focus sealed X-ray tube'
_diffrn_source_type 'SuperNova (Cu) X-ray Source'
_exptl_absorpt_coefficient_mu 0.744
_exptl_absorpt_correction_T_max 1.00000
_exptl_absorpt_correction_T_min 0.87450
_exptl_absorpt_correction_type multi-scan
_exptl_absorpt_process_details
;
CrysAlisPro 1.171.41.115a (Rigaku Oxford Diffraction, 2021)
Empirical absorption correction using spherical harmonics,
implemented in SCALE3 ABSPACK scaling algorithm.
;
_exptl_crystal_colour colourless
_exptl_crystal_colour_primary colourless
_exptl_crystal_density_diffrn 1.415
_exptl_crystal_description block
_exptl_crystal_F_000 928
_exptl_crystal_size_max 0.12
_exptl_crystal_size_mid 0.04
_exptl_crystal_size_min 0.02
_refine_diff_density_max 0.172
_refine_diff_density_min -0.179
_refine_diff_density_rms 0.039
_refine_ls_extinction_method none
_refine_ls_goodness_of_fit_ref 1.064
_refine_ls_hydrogen_treatment constr
_refine_ls_matrix_type full
_refine_ls_number_parameters 154
_refine_ls_number_reflns 1949
_refine_ls_number_restraints 0
_refine_ls_restrained_S_all 1.064
_refine_ls_R_factor_all 0.0433
_refine_ls_R_factor_gt 0.0386
_refine_ls_shift/su_max 0.000
_refine_ls_shift/su_mean 0.000
_refine_ls_structure_factor_coef Fsqd
_refine_ls_weighting_details 'w=1/[\s^2^(Fo^2^)+(0.0457P)^2^+1.5969P] where P=(Fo^2^+2Fc^2^)/3'
_refine_ls_weighting_scheme calc
_refine_ls_wR_factor_gt 0.0966
_refine_ls_wR_factor_ref 0.0996
_reflns_Friedel_coverage 0.000
_reflns_number_gt 1768
_reflns_number_total 1949
_reflns_threshold_expression 'I > 2\s(I)'
_cod_data_source_file ISE-1.cif
_cod_data_source_block ise-1
_cod_database_code 1568599
_shelx_shelxl_version_number 2018/3
_chemical_oxdiff_formula 'C12 H9 N5'
_shelx_space_group_comment
;
The symmetry employed for this shelxl refinement is uniquely defined
by the following loop, which should always be used as a source of
symmetry information in preference to the above space-group names.
They are only intended as comments.
;
_shelx_estimated_absorpt_t_max 0.985
_shelx_estimated_absorpt_t_min 0.916
_olex2_refinement_description
;
1. Fixed Uiso
 At 1.2 times of:
  All C(H) groups
2.a Aromatic/amide H refined with riding coordinates:
 C5(H5), C3(H3), C2(H2), C1(H1), C8(H8), C9(H9), C10(H10), C11(H11), C12(H12)
;
_olex2_submission_special_instructions 'No special instructions were received'
_oxdiff_exptl_absorpt_empirical_details
;
Empirical correction (ABSPACK) includes:
- Absorption correction using spherical harmonics
- Frame scaling
;
_oxdiff_exptl_absorpt_empirical_full_max 1.888
_oxdiff_exptl_absorpt_empirical_full_min 0.704

loop_
_space_group_symop_operation_xyz
'x, y, z'
'-x+1/2, y, -z'
'x+1/2, y+1/2, z+1/2'
'-x+1, y+1/2, -z+1/2'
'-x, -y, -z'
'x-1/2, -y, z'
'-x+1/2, -y+1/2, -z+1/2'
'x, -y+1/2, z+1/2'

loop_
_atom_site_label
_atom_site_type_symbol
_atom_site_fract_x
_atom_site_fract_y
_atom_site_fract_z
_atom_site_U_iso_or_equiv
_atom_site_adp_type
_atom_site_occupancy
_atom_site_site_symmetry_order
_atom_site_calc_flag
_atom_site_refinement_flags_posn
_atom_site_refinement_flags_adp
_atom_site_refinement_flags_occupancy
_atom_site_disorder_assembly
_atom_site_disorder_group
N1 N 0.29390(6) 0.9433(3) 0.71473(6) 0.0313(3) Uani 1 1 d . . . . .
N2 N 0.34338(6) 0.4724(3) 0.60561(5) 0.0271(3) Uani 1 1 d . . . . .
N3 N 0.33228(6) 0.4241(3) 0.54540(5) 0.0325(3) Uani 1 1 d . . . . .
N4 N 0.37684(6) 0.2303(3) 0.54129(5) 0.0320(3) Uani 1 1 d . . . . .
N5 N 0.39425(6) 0.3178(3) 0.64148(5) 0.0264(3) Uani 1 1 d . . . . .
C5 C 0.32704(7) 0.7535(3) 0.69033(6) 0.0283(3) Uani 1 1 d . . . . .
H5 H 0.367273 0.670504 0.716162 0.034 Uiso 1 1 calc R U . . .
C4 C 0.30496(7) 0.6729(3) 0.62866(6) 0.0260(3) Uani 1 1 d . . . . .
C3 C 0.24624(7) 0.7895(4) 0.58984(7) 0.0323(4) Uani 1 1 d . . . . .
H3 H 0.230195 0.736132 0.547605 0.039 Uiso 1 1 calc R U . . .
C2 C 0.21198(8) 0.9861(4) 0.61497(7) 0.0351(4) Uani 1 1 d . . . . .
H2 H 0.171783 1.073007 0.590036 0.042 Uiso 1 1 calc R U . . .
C1 C 0.23696(7) 1.0551(3) 0.67694(7) 0.0317(3) Uani 1 1 d . . . . .
H1 H 0.212513 1.188668 0.693655 0.038 Uiso 1 1 calc R U . . .
C6 C 0.41434(7) 0.1685(3) 0.60012(6) 0.0256(3) Uani 1 1 d . . . . .
C7 C 0.47011(7) -0.0367(3) 0.61574(6) 0.0258(3) Uani 1 1 d . . . . .
C8 C 0.50688(7) -0.0886(3) 0.67713(6) 0.0282(3) Uani 1 1 d . . . . .
H8 H 0.495315 0.008050 0.709431 0.034 Uiso 1 1 calc R U . . .
C9 C 0.56000(7) -0.2802(3) 0.69086(6) 0.0291(3) Uani 1 1 d . . . . .
H9 H 0.584908 -0.314763 0.732640 0.035 Uiso 1 1 calc R U . . .
C10 C 0.57723(7) -0.4226(3) 0.64406(7) 0.0300(3) Uani 1 1 d . . . . .
H10 H 0.613648 -0.555057 0.653788 0.036 Uiso 1 1 calc R U . . .
C11 C 0.54125(7) -0.3713(3) 0.58308(7) 0.0320(3) Uani 1 1 d . . . . .
H11 H 0.553273 -0.467319 0.550961 0.038 Uiso 1 1 calc R U . . .
C12 C 0.48774(7) -0.1800(3) 0.56888(6) 0.0290(3) Uani 1 1 d . . . . .
H12 H 0.462957 -0.146400 0.527025 0.035 Uiso 1 1 calc R U . . .

loop_
_atom_site_aniso_label
_atom_site_aniso_U_11
_atom_site_aniso_U_22
_atom_site_aniso_U_33
_atom_site_aniso_U_23
_atom_site_aniso_U_13
_atom_site_aniso_U_12
N1 0.0289(6) 0.0355(7) 0.0294(6) -0.0031(5) 0.0086(5) -0.0009(6)
N2 0.0273(6) 0.0300(7) 0.0228(6) -0.0014(5) 0.0057(5) -0.0022(5)
N3 0.0317(6) 0.0406(8) 0.0232(6) -0.0016(5) 0.0052(5) 0.0027(6)
N4 0.0317(7) 0.0389(7) 0.0239(6) 0.0002(5) 0.0063(5) 0.0033(6)
N5 0.0260(6) 0.0273(6) 0.0248(6) 0.0010(5) 0.0060(5) -0.0013(5)
C5 0.0265(7) 0.0315(8) 0.0262(7) 0.0002(6) 0.0064(6) -0.0013(6)
C4 0.0255(7) 0.0261(7) 0.0272(7) -0.0023(6) 0.0091(5) -0.0040(6)
C3 0.0308(7) 0.0389(9) 0.0244(7) -0.0027(6) 0.0042(6) 0.0000(7)
C2 0.0281(7) 0.0402(9) 0.0346(8) -0.0005(7) 0.0054(6) 0.0036(7)
C1 0.0276(7) 0.0339(8) 0.0345(8) -0.0035(7) 0.0105(6) 0.0003(6)
C6 0.0273(7) 0.0268(7) 0.0231(7) 0.0007(6) 0.0083(5) -0.0052(6)
C7 0.0243(7) 0.0271(7) 0.0266(7) 0.0014(6) 0.0082(5) -0.0047(6)
C8 0.0283(7) 0.0317(8) 0.0260(7) -0.0009(6) 0.0103(6) -0.0014(6)
C9 0.0270(7) 0.0336(8) 0.0260(7) 0.0019(6) 0.0066(6) -0.0026(6)
C10 0.0261(7) 0.0285(8) 0.0356(8) 0.0003(6) 0.0096(6) 0.0003(6)
C11 0.0333(8) 0.0338(8) 0.0312(7) -0.0052(6) 0.0134(6) -0.0028(7)
C12 0.0313(7) 0.0326(8) 0.0225(7) -0.0002(6) 0.0073(6) -0.0029(6)

loop_
_atom_type_symbol
_atom_type_description
_atom_type_scat_dispersion_real
_atom_type_scat_dispersion_imag
_atom_type_scat_source
C C 0.0181 0.0091 'International Tables Vol C Tables 4.2.6.8 and 6.1.1.4'
H H 0.0000 0.0000 'International Tables Vol C Tables 4.2.6.8 and 6.1.1.4'
N N 0.0311 0.0180 'International Tables Vol C Tables 4.2.6.8 and 6.1.1.4'

loop_
_geom_angle_atom_site_label_1
_geom_angle_atom_site_label_2
_geom_angle_atom_site_label_3
_geom_angle
_geom_angle_site_symmetry_1
_geom_angle_site_symmetry_3
_geom_angle_publ_flag
C5 N1 C1 117.12(13) . . ?
N3 N2 N5 113.48(12) . . ?
N3 N2 C4 122.71(12) . . ?
N5 N2 C4 123.81(11) . . ?
N4 N3 N2 106.03(11) . . ?
N3 N4 C6 106.55(11) . . ?
C6 N5 N2 101.98(11) . . ?
N1 C5 H5 118.7 . . ?
N1 C5 C4 122.57(13) . . ?
C4 C5 H5 118.7 . . ?
C5 C4 N2 119.49(13) . . ?
C3 C4 N2 120.45(13) . . ?
C3 C4 C5 120.05(14) . . ?
C4 C3 H3 121.3 . . ?
C2 C3 C4 117.46(14) . . ?
C2 C3 H3 121.3 . . ?
C3 C2 H2 120.4 . . ?
C3 C2 C1 119.21(14) . . ?
C1 C2 H2 120.4 . . ?
N1 C1 C2 123.58(14) . . ?
N1 C1 H1 118.2 . . ?
C2 C1 H1 118.2 . . ?
N4 C6 C7 123.87(12) . . ?
N5 C6 N4 111.96(13) . . ?
N5 C6 C7 124.17(12) . . ?
C8 C7 C6 120.96(13) . . ?
C12 C7 C6 119.75(13) . . ?
C12 C7 C8 119.28(13) . . ?
C7 C8 H8 120.0 . . ?
C9 C8 C7 120.04(13) . . ?
C9 C8 H8 120.0 . . ?
C8 C9 H9 119.8 . . ?
C8 C9 C10 120.42(13) . . ?
C10 C9 H9 119.8 . . ?
C9 C10 H10 120.1 . . ?
C11 C10 C9 119.89(14) . . ?
C11 C10 H10 120.1 . . ?
C10 C11 H11 120.0 . . ?
C10 C11 C12 120.08(14) . . ?
C12 C11 H11 120.0 . . ?
C7 C12 H12 119.9 . . ?
C11 C12 C7 120.28(13) . . ?
C11 C12 H12 119.9 . . ?

loop_
_geom_bond_atom_site_label_1
_geom_bond_atom_site_label_2
_geom_bond_distance
_geom_bond_site_symmetry_2
_geom_bond_publ_flag
N1 C5 1.3366(19) . ?
N1 C1 1.3445(19) . ?
N2 N3 1.3364(17) . ?
N2 N5 1.3368(17) . ?
N2 C4 1.4246(19) . ?
N3 N4 1.3156(18) . ?
N4 C6 1.3627(18) . ?
N5 C6 1.3309(18) . ?
C5 H5 0.9500 . ?
C5 C4 1.389(2) . ?
C4 C3 1.387(2) . ?
C3 H3 0.9500 . ?
C3 C2 1.382(2) . ?
C2 H2 0.9500 . ?
C2 C1 1.385(2) . ?
C1 H1 0.9500 . ?
C6 C7 1.462(2) . ?
C7 C8 1.3975(19) . ?
C7 C12 1.394(2) . ?
C8 H8 0.9500 . ?
C8 C9 1.381(2) . ?
C9 H9 0.9500 . ?
C9 C10 1.386(2) . ?
C10 H10 0.9500 . ?
C10 C11 1.385(2) . ?
C11 H11 0.9500 . ?
C11 C12 1.386(2) . ?
C12 H12 0.9500 . ?

loop_
_geom_torsion_atom_site_label_1
_geom_torsion_atom_site_label_2
_geom_torsion_atom_site_label_3
_geom_torsion_atom_site_label_4
_geom_torsion
_geom_torsion_site_symmetry_1
_geom_torsion_site_symmetry_2
_geom_torsion_site_symmetry_3
_geom_torsion_site_symmetry_4
_geom_torsion_publ_flag
N1 C5 C4 N2 179.11(13) . . . . ?
N1 C5 C4 C3 -0.3(2) . . . . ?
N2 N3 N4 C6 -0.48(16) . . . . ?
N2 N5 C6 N4 -0.12(15) . . . . ?
N2 N5 C6 C7 179.69(13) . . . . ?
N2 C4 C3 C2 -178.99(14) . . . . ?
N3 N2 N5 C6 -0.20(15) . . . . ?
N3 N2 C4 C5 -167.65(13) . . . . ?
N3 N2 C4 C3 11.7(2) . . . . ?
N3 N4 C6 N5 0.39(17) . . . . ?
N3 N4 C6 C7 -179.42(13) . . . . ?
N4 C6 C7 C8 179.55(13) . . . . ?
N4 C6 C7 C12 0.5(2) . . . . ?
N5 N2 N3 N4 0.44(16) . . . . ?
N5 N2 C4 C5 11.4(2) . . . . ?
N5 N2 C4 C3 -169.23(13) . . . . ?
N5 C6 C7 C8 -0.2(2) . . . . ?
N5 C6 C7 C12 -179.26(13) . . . . ?
C5 N1 C1 C2 -0.7(2) . . . . ?
C5 C4 C3 C2 0.4(2) . . . . ?
C4 N2 N3 N4 179.58(13) . . . . ?
C4 N2 N5 C6 -179.32(13) . . . . ?
C4 C3 C2 C1 -0.6(2) . . . . ?
C3 C2 C1 N1 0.8(3) . . . . ?
C1 N1 C5 C4 0.4(2) . . . . ?
C6 C7 C8 C9 -179.06(13) . . . . ?
C6 C7 C12 C11 178.88(13) . . . . ?
C7 C8 C9 C10 -0.1(2) . . . . ?
C8 C7 C12 C11 -0.2(2) . . . . ?
C8 C9 C10 C11 0.4(2) . . . . ?
C9 C10 C11 C12 -0.6(2) . . . . ?
C10 C11 C12 C7 0.5(2) . . . . ?
C12 C7 C8 C9 0.0(2) . . . . ?
